data_7040306
loop_
_publ_author_name
'Ghimire, Srijana'
'Bork, Matthew A.'
'Zhang, Hanyu'
'Fanwick, Phillip E.'
'Zeller, Matthias'
'Choi, Jong Hyun'
'McMillin, David R.'

_publ_section_title
;
 DNA binding of Pd(TC3), a conformable cationic porphyrin with a
 long-lived triplet state.
;
_journal_issue 36
_journal_name_full 'Dalton transactions (Cambridge, England : 2003)'
_journal_page_first 14277
_journal_page_last 14284
_journal_paper_doi 10.1039/c6dt01918h
_journal_volume 45
_journal_year 2016
_chemical_formula_moiety 'C48 H56 N12 Pd1, 4(F6 P1)'
_chemical_formula_sum 'C48 H56 F24 N12 P4 Pd'
_chemical_formula_weight 1487.32
_chemical_name_common Pd(TC3)
_chemical_name_systematic
'5,10,15,20-tetra[3-(3'-methylimidazolium-1'-yl)]porphyrinato)palladium(II) tetrakis(hexafluorophosphate)'
_space_group_crystal_system monoclinic
_space_group_IT_number 14
_space_group_name_Hall '-P 2ybc'
_space_group_name_H-M_alt 'P 1 21/c 1'
_symmetry_space_group_name_Hall '-P 2ybc'
_symmetry_space_group_name_H-M 'P 1 21/c 1'
_atom_sites_solution_hydrogens geom
_atom_sites_solution_primary direct
_atom_sites_solution_secondary difmap
_audit_creation_method SHELXL-2014/7
_audit_update_record
;
2016-05-12 deposited with the CCDC.
2016-08-15 downloaded from the CCDC.
;
_cell_angle_alpha 90
_cell_angle_beta 93.270(14)
_cell_angle_gamma 90
_cell_formula_units_Z 2
_cell_length_a 6.1173(12)
_cell_length_b 25.599(6)
_cell_length_c 18.892(4)
_cell_measurement_reflns_used 20021
_cell_measurement_temperature 150(2)
_cell_measurement_theta_max 58.930
_cell_measurement_theta_min 2.910
_cell_volume 2953.6(11)
_computing_cell_refinement 'HKL2000 (Otwinowski & Minor, 1997)'
_computing_data_collection 'Crystal Clear(Rigaku 2001)'
_computing_data_reduction 'HKL2000 (Otwinowski & Minor, 1997)'
_computing_publication_material 'local programs'
_computing_structure_refinement
;  
SHELXL-2014/7 (Sheldrick, 2014), 
SHELXLE Rev714 (H\"ubschle et al., 2011)
;
_computing_structure_solution 'SIR2004 (Burla, et. al., 2005)'
_diffrn_ambient_temperature 150(2)
_diffrn_measured_fraction_theta_full 0.963
_diffrn_measured_fraction_theta_max 0.963
_diffrn_measurement_device_type 'Rigaku Rapid II'
_diffrn_measurement_method \w
_diffrn_radiation_type CuK\a
_diffrn_radiation_wavelength 1.54178
_diffrn_reflns_av_R_equivalents 0.1008
_diffrn_reflns_av_unetI/netI 0.0976
_diffrn_reflns_Laue_measured_fraction_full 0.963
_diffrn_reflns_Laue_measured_fraction_max 0.963
_diffrn_reflns_limit_h_max 6
_diffrn_reflns_limit_h_min 0
_diffrn_reflns_limit_k_max 29
_diffrn_reflns_limit_k_min -28
_diffrn_reflns_limit_l_max 21
_diffrn_reflns_limit_l_min -21
_diffrn_reflns_number 20021
_diffrn_reflns_point_group_measured_fraction_full 0.963
_diffrn_reflns_point_group_measured_fraction_max 0.963
_diffrn_reflns_theta_full 61.225
_diffrn_reflns_theta_max 61.225
_diffrn_reflns_theta_min 2.910
_diffrn_source 'microfocus source'
_exptl_absorpt_coefficient_mu 4.679
_exptl_absorpt_correction_T_max 0.829
_exptl_absorpt_correction_T_min 0.027
_exptl_absorpt_correction_type multi-scan
_exptl_absorpt_process_details 'SCALEPACK (Otwinowski & Minor, 1997)'
_exptl_crystal_colour red
_exptl_crystal_density_diffrn 1.672
_exptl_crystal_description needle
_exptl_crystal_F_000 1500
_exptl_crystal_preparation Luminescent
_exptl_crystal_size_max 0.200
_exptl_crystal_size_mid 0.080
_exptl_crystal_size_min 0.040
_refine_diff_density_max 0.693
_refine_diff_density_min -0.582
_refine_diff_density_rms 0.098
_refine_ls_extinction_method none
_refine_ls_goodness_of_fit_ref 1.089
_refine_ls_hydrogen_treatment constr
_refine_ls_matrix_type full
_refine_ls_number_parameters 405
_refine_ls_number_reflns 4354
_refine_ls_number_restraints 0
_refine_ls_restrained_S_all 1.089
_refine_ls_R_factor_all 0.1189
_refine_ls_R_factor_gt 0.0770
_refine_ls_shift/su_max 0.000
_refine_ls_shift/su_mean 0.000
_refine_ls_structure_factor_coef Fsqd
_refine_ls_weighting_details 'w=1/[\s^2^(Fo^2^)+(0.0766P)^2^+10.5711P] where P=(Fo^2^+2Fc^2^)/3'
_refine_ls_weighting_scheme calc
_refine_ls_wR_factor_gt 0.1981
_refine_ls_wR_factor_ref 0.2362
_reflns_Friedel_coverage 0.000
_reflns_number_gt 2670
_reflns_number_total 4354
_reflns_threshold_expression 'I > 2\s(I)'
_cod_data_source_file c6dt01918h1.cif
_cod_data_source_block pdtc3m
_cod_depositor_comments 'Adding full bibliography for 7040306.cif.'
_cod_database_code 7040306
_shelx_shelxl_version_number 2014/7
_shelx_space_group_comment
;
The symmetry employed for this shelxl refinement is uniquely defined
by the following loop, which should always be used as a source of
symmetry information in preference to the above space-group names.
They are only intended as comments.
;
_shelx_estimated_absorpt_t_min 0.455
_shelx_estimated_absorpt_t_max 0.835

loop_
_space_group_symop_operation_xyz
'x, y, z'
'-x, y+1/2, -z+1/2'
'-x, -y, -z'
'x, -y-1/2, z-1/2'

loop_
_atom_site_label
_atom_site_type_symbol
_atom_site_fract_x
_atom_site_fract_y
_atom_site_fract_z
_atom_site_U_iso_or_equiv
_atom_site_adp_type
_atom_site_occupancy
_atom_site_site_symmetry_order
_atom_site_calc_flag
_atom_site_refinement_flags_posn
_atom_site_refinement_flags_adp
_atom_site_refinement_flags_occupancy
Pd1 Pd 1.0000 0.0000 0.5000 0.0649(4) Uani 1 2 d S . P
P1 P 0.6119(5) 0.20140(10) 0.15365(15) 0.0763(8) Uani 1 1 d . . .
P2 P 0.6566(5) 0.07681(11) 0.87448(16) 0.0823(8) Uani 1 1 d . . .
F11 F 0.8751(9) 0.1997(3) 0.1519(3) 0.102(2) Uani 1 1 d . . .
F12 F 0.6281(9) 0.2603(2) 0.1814(3) 0.0882(17) Uani 1 1 d . . .
F13 F 0.5877(10) 0.2217(2) 0.0740(3) 0.0991(19) Uani 1 1 d . . .
F14 F 0.5969(10) 0.1430(2) 0.1267(3) 0.104(2) Uani 1 1 d . . .
F15 F 0.6368(10) 0.1818(2) 0.2343(3) 0.1018(19) Uani 1 1 d . . .
F16 F 0.3531(9) 0.2024(2) 0.1575(3) 0.0915(17) Uani 1 1 d . . .
F21 F 0.6009(11) 0.1157(3) 0.9368(3) 0.118(2) Uani 1 1 d . . .
F22 F 0.9093(10) 0.0817(3) 0.8985(4) 0.119(2) Uani 1 1 d . . .
F23 F 0.6407(12) 0.0285(3) 0.9246(4) 0.128(2) Uani 1 1 d . . .
F24 F 0.4025(10) 0.0729(2) 0.8501(4) 0.114(2) Uani 1 1 d . . .
F25 F 0.6700(12) 0.1262(3) 0.8241(4) 0.122(2) Uani 1 1 d . . .
F26 F 0.7112(11) 0.0390(3) 0.8125(3) 0.121(2) Uani 1 1 d . . .
N1 N 0.7564(13) -0.0223(3) 0.4281(4) 0.0631(19) Uani 1 1 d . . .
N2 N 0.8526(12) 0.0701(3) 0.5111(4) 0.0626(19) Uani 1 1 d . . .
N14 N 0.0286(13) 0.0951(3) 0.2513(5) 0.074(2) Uani 1 1 d . . .
N16 N -0.0836(14) 0.0502(3) 0.1602(5) 0.077(2) Uani 1 1 d . . .
N24 N 1.0750(14) 0.2089(3) 0.8287(4) 0.073(2) Uani 1 1 d . . .
N26 N 1.0498(16) 0.1929(4) 0.9399(4) 0.084(2) Uani 1 1 d . . .
C1 C 0.7412(18) -0.0693(4) 0.3937(5) 0.071(3) Uani 1 1 d . . .
C2 C 0.5464(18) -0.0679(4) 0.3468(5) 0.078(3) Uani 1 1 d . . .
H2 H 0.4985 -0.0954 0.3158 0.093 Uiso 1 1 calc R U .
C3 C 0.4435(17) -0.0223(4) 0.3533(5) 0.074(3) Uani 1 1 d . . .
H3 H 0.3127 -0.0111 0.3283 0.089 Uiso 1 1 calc R U .
C4 C 0.5728(17) 0.0067(4) 0.4064(5) 0.070(3) Uani 1 1 d . . .
C5 C 0.5239(16) 0.0570(4) 0.4296(5) 0.068(2) Uani 1 1 d . . .
C6 C 0.6550(17) 0.0856(3) 0.4786(5) 0.066(2) Uani 1 1 d . . .
C7 C 0.6084(19) 0.1380(4) 0.5021(5) 0.078(3) Uani 1 1 d . . .
H7 H 0.4821 0.1579 0.4880 0.093 Uiso 1 1 calc R U .
C8 C 0.7729(18) 0.1539(4) 0.5471(5) 0.077(3) Uani 1 1 d . . .
H8 H 0.7868 0.1870 0.5697 0.093 Uiso 1 1 calc R U .
C9 C 0.9265(18) 0.1102(4) 0.5544(5) 0.069(3) Uani 1 1 d . . .
C10 C 1.1169(18) 0.1115(4) 0.5991(5) 0.071(3) Uani 1 1 d . . .
C11 C 0.3125(16) 0.0824(4) 0.3988(5) 0.070(3) Uani 1 1 d . . .
H11A H 0.2047 0.0548 0.3854 0.084 Uiso 1 1 calc R U .
H11B H 0.2496 0.1045 0.4355 0.084 Uiso 1 1 calc R U .
C12 C 0.3532(18) 0.1159(4) 0.3337(5) 0.084(3) Uani 1 1 d . . .
H12A H 0.4443 0.1463 0.3487 0.101 Uiso 1 1 calc R U .
H12B H 0.4361 0.0951 0.3001 0.101 Uiso 1 1 calc R U .
C13 C 0.1422(17) 0.1353(4) 0.2958(5) 0.077(3) Uani 1 1 d . . .
H13A H 0.0423 0.1477 0.3316 0.092 Uiso 1 1 calc R U .
H13B H 0.1767 0.1654 0.2655 0.092 Uiso 1 1 calc R U .
C15 C 0.0451(16) 0.0887(4) 0.1820(6) 0.072(3) Uani 1 1 d . . .
H15 H 0.1353 0.1087 0.1530 0.086 Uiso 1 1 calc R U .
C17 C -0.1843(17) 0.0294(4) 0.2176(6) 0.085(3) Uani 1 1 d . . .
H17 H -0.2834 0.0008 0.2174 0.102 Uiso 1 1 calc R U .
C18 C -0.1130(17) 0.0579(4) 0.2733(6) 0.080(3) Uani 1 1 d . . .
H18 H -0.1539 0.0531 0.3206 0.096 Uiso 1 1 calc R U .
C19 C -0.1277(19) 0.0340(4) 0.0856(6) 0.093(3) Uani 1 1 d . . .
H19A H -0.2576 0.0523 0.0655 0.139 Uiso 1 1 calc R U .
H19B H -0.1533 -0.0038 0.0836 0.139 Uiso 1 1 calc R U .
H19C H -0.0014 0.0427 0.0582 0.139 Uiso 1 1 calc R U .
C21 C 1.1742(16) 0.1602(4) 0.6426(5) 0.069(2) Uani 1 1 d . . .
H21A H 1.1163 0.1914 0.6166 0.083 Uiso 1 1 calc R U .
H21B H 1.3354 0.1637 0.6482 0.083 Uiso 1 1 calc R U .
C22 C 1.0810(18) 0.1587(4) 0.7156(5) 0.078(3) Uani 1 1 d . . .
H22A H 0.9191 0.1574 0.7109 0.094 Uiso 1 1 calc R U .
H22B H 1.1340 0.1272 0.7417 0.094 Uiso 1 1 calc R U .
C23 C 1.1553(18) 0.2074(4) 0.7556(5) 0.081(3) Uani 1 1 d . . .
H23A H 1.3173 0.2088 0.7585 0.097 Uiso 1 1 calc R U .
H23B H 1.1008 0.2385 0.7291 0.097 Uiso 1 1 calc R U .
C25 C 1.1614(18) 0.1823(4) 0.8832(5) 0.076(3) Uani 1 1 d . . .
H25 H 1.2832 0.1594 0.8821 0.091 Uiso 1 1 calc R U .
C27 C 0.8855(19) 0.2269(4) 0.9192(6) 0.084(3) Uani 1 1 d . . .
H27 H 0.7803 0.2409 0.9490 0.101 Uiso 1 1 calc R U .
C28 C 0.8974(18) 0.2373(4) 0.8495(6) 0.079(3) Uani 1 1 d . . .
H28 H 0.8039 0.2593 0.8209 0.095 Uiso 1 1 calc R U .
C29 C 1.093(2) 0.1686(5) 1.0099(5) 0.103(4) Uani 1 1 d . . .
H29A H 1.2238 0.1467 1.0092 0.155 Uiso 1 1 calc R U .
H29B H 0.9669 0.1471 1.0212 0.155 Uiso 1 1 calc R U .
H29C H 1.1154 0.1960 1.0459 0.155 Uiso 1 1 calc R U .

loop_
_atom_site_aniso_label
_atom_site_aniso_U_11
_atom_site_aniso_U_22
_atom_site_aniso_U_33
_atom_site_aniso_U_23
_atom_site_aniso_U_13
_atom_site_aniso_U_12
Pd1 0.0844(7) 0.0530(6) 0.0582(6) -0.0007(5) 0.0115(5) -0.0015(5)
P1 0.091(2) 0.0621(16) 0.0771(17) 0.0017(13) 0.0128(14) 0.0005(14)
P2 0.097(2) 0.0708(17) 0.0795(18) -0.0005(15) 0.0041(16) -0.0010(15)
F11 0.081(4) 0.109(5) 0.118(5) -0.019(4) 0.016(3) 0.006(3)
F12 0.105(4) 0.068(3) 0.092(4) -0.005(3) 0.010(3) -0.001(3)
F13 0.117(5) 0.103(5) 0.078(4) 0.011(3) 0.020(3) -0.012(4)
F14 0.118(5) 0.079(4) 0.114(5) -0.020(4) -0.008(4) 0.007(3)
F15 0.122(5) 0.094(4) 0.088(4) 0.028(4) -0.004(4) -0.011(4)
F16 0.084(4) 0.100(4) 0.092(4) -0.007(4) 0.011(3) -0.005(3)
F21 0.127(5) 0.131(6) 0.096(5) -0.035(4) -0.005(4) 0.015(4)
F22 0.092(5) 0.105(5) 0.160(7) -0.021(5) -0.008(4) -0.002(4)
F23 0.145(6) 0.105(5) 0.133(6) 0.035(5) -0.002(5) -0.017(5)
F24 0.098(5) 0.088(4) 0.153(6) -0.019(4) -0.017(4) -0.002(3)
F25 0.154(6) 0.091(5) 0.121(5) 0.018(4) 0.010(5) -0.010(4)
F26 0.139(6) 0.124(6) 0.098(5) -0.030(4) -0.006(4) 0.042(5)
N1 0.093(6) 0.042(4) 0.055(4) 0.001(3) 0.006(4) 0.000(4)
N2 0.072(5) 0.054(4) 0.061(4) -0.008(4) 0.003(4) 0.002(4)
N14 0.080(6) 0.062(5) 0.082(6) 0.005(5) 0.008(4) 0.003(4)
N16 0.089(6) 0.062(5) 0.080(6) -0.004(5) 0.006(5) 0.003(5)
N24 0.093(6) 0.062(5) 0.066(5) -0.005(4) 0.007(4) -0.018(4)
N26 0.112(7) 0.081(6) 0.060(5) 0.001(5) 0.015(5) -0.008(5)
C1 0.096(8) 0.052(6) 0.067(6) 0.004(5) 0.018(6) -0.007(5)
C2 0.099(8) 0.060(6) 0.075(7) -0.011(5) 0.015(6) -0.013(6)
C3 0.094(8) 0.072(6) 0.057(6) -0.001(5) -0.001(5) -0.015(6)
C4 0.095(7) 0.059(6) 0.058(5) 0.008(5) 0.017(5) -0.001(5)
C5 0.073(7) 0.066(6) 0.067(6) 0.007(5) 0.013(5) -0.002(5)
C6 0.089(7) 0.054(5) 0.056(5) 0.002(4) 0.015(5) -0.006(5)
C7 0.093(7) 0.064(6) 0.078(7) -0.001(5) 0.019(6) -0.003(6)
C8 0.109(8) 0.053(6) 0.073(6) -0.006(5) 0.022(6) -0.002(6)
C9 0.094(7) 0.060(6) 0.054(5) 0.003(5) 0.011(5) -0.012(5)
C10 0.097(8) 0.067(6) 0.051(5) -0.007(5) 0.015(5) -0.016(6)
C11 0.086(7) 0.060(6) 0.065(6) 0.000(5) 0.013(5) -0.009(5)
C12 0.103(8) 0.072(7) 0.077(7) 0.011(6) 0.008(6) 0.000(6)
C13 0.100(8) 0.059(6) 0.072(6) 0.016(5) 0.005(6) 0.000(5)
C15 0.076(7) 0.062(6) 0.078(7) 0.005(5) 0.009(5) 0.009(5)
C17 0.088(8) 0.078(7) 0.088(8) 0.012(7) 0.008(6) -0.008(6)
C18 0.089(8) 0.081(7) 0.072(7) 0.015(6) 0.009(6) -0.002(6)
C19 0.105(9) 0.079(7) 0.092(8) -0.018(7) -0.011(6) -0.007(6)
C21 0.079(6) 0.064(6) 0.066(6) -0.018(5) 0.011(5) -0.012(5)
C22 0.104(8) 0.054(5) 0.080(7) -0.005(5) 0.028(6) -0.011(5)
C23 0.108(8) 0.068(6) 0.070(6) -0.001(5) 0.026(6) -0.010(6)
C25 0.103(8) 0.069(6) 0.056(6) 0.001(5) 0.007(6) -0.003(6)
C27 0.095(8) 0.084(8) 0.074(7) -0.010(6) 0.012(6) 0.010(6)
C28 0.096(8) 0.068(6) 0.075(7) -0.010(5) 0.016(6) -0.004(6)
C29 0.119(9) 0.123(10) 0.069(7) 0.020(7) 0.015(6) -0.008(8)

loop_
_atom_type_symbol
_atom_type_description
_atom_type_scat_dispersion_real
_atom_type_scat_dispersion_imag
_atom_type_scat_source
C C 0.0181 0.0091 'International Tables Vol C Tables 4.2.6.8 and 6.1.1.4'
H H 0.0000 0.0000 'International Tables Vol C Tables 4.2.6.8 and 6.1.1.4'
N N 0.0311 0.0180 'International Tables Vol C Tables 4.2.6.8 and 6.1.1.4'
Pd Pd 0.1215 3.9337 'International Tables Vol C Tables 4.2.6.8 and 6.1.1.4'
P P 0.2955 0.4335 'International Tables Vol C Tables 4.2.6.8 and 6.1.1.4'
F F 0.0727 0.0534 'International Tables Vol C Tables 4.2.6.8 and 6.1.1.4'

loop_
_geom_angle_atom_site_label_1
_geom_angle_atom_site_label_2
_geom_angle_atom_site_label_3
_geom_angle
_geom_angle_site_symmetry_1
_geom_angle_site_symmetry_3
N2 Pd1 N2 180.0(4) 3_756 .
N2 Pd1 N1 89.8(3) 3_756 .
N2 Pd1 N1 90.2(3) . .
N2 Pd1 N1 90.2(3) 3_756 3_756
N2 Pd1 N1 89.8(3) . 3_756
N1 Pd1 N1 180.0 . 3_756
F14 P1 F16 89.5(3) . .
F14 P1 F13 90.3(4) . .
F16 P1 F13 89.9(3) . .
F14 P1 F12 179.6(4) . .
F16 P1 F12 90.7(3) . .
F13 P1 F12 90.1(3) . .
F14 P1 F15 90.6(4) . .
F16 P1 F15 90.1(3) . .
F13 P1 F15 179.1(4) . .
F12 P1 F15 89.0(3) . .
F14 P1 F11 90.5(4) . .
F16 P1 F11 178.4(4) . .
F13 P1 F11 91.6(4) . .
F12 P1 F11 89.3(3) . .
F15 P1 F11 88.3(4) . .
F23 P2 F26 89.3(4) . .
F23 P2 F25 179.2(5) . .
F26 P2 F25 91.3(4) . .
F23 P2 F22 89.0(4) . .
F26 P2 F22 90.9(4) . .
F25 P2 F22 91.5(4) . .
F23 P2 F21 91.3(4) . .
F26 P2 F21 179.4(4) . .
F25 P2 F21 88.1(4) . .
F22 P2 F21 89.2(4) . .
F23 P2 F24 91.8(4) . .
F26 P2 F24 89.5(4) . .
F25 P2 F24 87.7(4) . .
F22 P2 F24 179.1(4) . .
F21 P2 F24 90.4(4) . .
C1 N1 C4 107.3(8) . .
C1 N1 Pd1 126.1(7) . .
C4 N1 Pd1 126.6(6) . .
C9 N2 C6 107.5(8) . .
C9 N2 Pd1 126.2(7) . .
C6 N2 Pd1 126.3(6) . .
C15 N14 C18 107.3(9) . .
C15 N14 C13 125.9(9) . .
C18 N14 C13 126.8(9) . .
C15 N16 C17 109.3(9) . .
C15 N16 C19 125.7(9) . .
C17 N16 C19 124.9(9) . .
C25 N24 C28 109.6(9) . .
C25 N24 C23 124.8(9) . .
C28 N24 C23 125.6(9) . .
C25 N26 C27 107.5(9) . .
C25 N26 C29 124.5(10) . .
C27 N26 C29 128.0(9) . .
N1 C1 C10 127.8(10) . 3_756
N1 C1 C2 107.5(9) . .
C10 C1 C2 124.7(9) 3_756 .
C3 C2 C1 109.9(9) . .
C3 C2 H2 125.1 . .
C1 C2 H2 125.1 . .
C2 C3 C4 105.8(10) . .
C2 C3 H3 127.1 . .
C4 C3 H3 127.1 . .
N1 C4 C5 125.7(9) . .
N1 C4 C3 109.4(8) . .
C5 C4 C3 124.8(10) . .
C6 C5 C4 124.4(9) . .
C6 C5 C11 118.0(9) . .
C4 C5 C11 117.6(9) . .
N2 C6 C5 126.8(8) . .
N2 C6 C7 108.2(9) . .
C5 C6 C7 125.0(10) . .
C8 C7 C6 108.8(10) . .
C8 C7 H7 125.6 . .
C6 C7 H7 125.6 . .
C7 C8 C9 106.4(9) . .
C7 C8 H8 126.8 . .
C9 C8 H8 126.8 . .
N2 C9 C10 127.8(9) . .
N2 C9 C8 109.1(9) . .
C10 C9 C8 123.1(9) . .
C1 C10 C9 122.3(9) 3_756 .
C1 C10 C21 117.5(9) 3_756 .
C9 C10 C21 120.2(9) . .
C12 C11 C5 111.7(8) . .
C12 C11 H11A 109.3 . .
C5 C11 H11A 109.3 . .
C12 C11 H11B 109.3 . .
C5 C11 H11B 109.3 . .
H11A C11 H11B 107.9 . .
C13 C12 C11 112.8(8) . .
C13 C12 H12A 109.0 . .
C11 C12 H12A 109.0 . .
C13 C12 H12B 109.0 . .
C11 C12 H12B 109.0 . .
H12A C12 H12B 107.8 . .
N14 C13 C12 113.5(8) . .
N14 C13 H13A 108.9 . .
C12 C13 H13A 108.9 . .
N14 C13 H13B 108.9 . .
C12 C13 H13B 108.9 . .
H13A C13 H13B 107.7 . .
N16 C15 N14 108.9(9) . .
N16 C15 H15 125.6 . .
N14 C15 H15 125.6 . .
C18 C17 N16 105.5(10) . .
C18 C17 H17 127.3 . .
N16 C17 H17 127.3 . .
C17 C18 N14 109.1(9) . .
C17 C18 H18 125.5 . .
N14 C18 H18 125.5 . .
N16 C19 H19A 109.5 . .
N16 C19 H19B 109.5 . .
H19A C19 H19B 109.5 . .
N16 C19 H19C 109.5 . .
H19A C19 H19C 109.5 . .
H19B C19 H19C 109.5 . .
C10 C21 C22 112.4(7) . .
C10 C21 H21A 109.1 . .
C22 C21 H21A 109.1 . .
C10 C21 H21B 109.1 . .
C22 C21 H21B 109.1 . .
H21A C21 H21B 107.9 . .
C23 C22 C21 108.2(7) . .
C23 C22 H22A 110.1 . .
C21 C22 H22A 110.1 . .
C23 C22 H22B 110.1 . .
C21 C22 H22B 110.1 . .
H22A C22 H22B 108.4 . .
N24 C23 C22 112.2(8) . .
N24 C23 H23A 109.2 . .
C22 C23 H23A 109.2 . .
N24 C23 H23B 109.2 . .
C22 C23 H23B 109.2 . .
H23A C23 H23B 107.9 . .
N24 C25 N26 108.8(10) . .
N24 C25 H25 125.6 . .
N26 C25 H25 125.6 . .
C28 C27 N26 108.9(10) . .
C28 C27 H27 125.5 . .
N26 C27 H27 125.5 . .
C27 C28 N24 105.1(10) . .
C27 C28 H28 127.4 . .
N24 C28 H28 127.4 . .
N26 C29 H29A 109.5 . .
N26 C29 H29B 109.5 . .
H29A C29 H29B 109.5 . .
N26 C29 H29C 109.5 . .
H29A C29 H29C 109.5 . .
H29B C29 H29C 109.5 . .

loop_
_geom_bond_atom_site_label_1
_geom_bond_atom_site_label_2
_geom_bond_distance
_geom_bond_site_symmetry_2
Pd1 N2 2.025(7) 3_756
Pd1 N2 2.025(7) .
Pd1 N1 2.039(8) .
Pd1 N1 2.039(8) 3_756
P1 F14 1.581(6) .
P1 F16 1.589(6) .
P1 F13 1.591(6) .
P1 F12 1.596(6) .
P1 F15 1.604(6) .
P1 F11 1.613(6) .
P2 F23 1.564(7) .
P2 F26 1.569(6) .
P2 F25 1.587(7) .
P2 F22 1.591(7) .
P2 F21 1.593(7) .
P2 F24 1.599(7) .
N1 C1 1.369(11) .
N1 C4 1.388(12) .
N2 C9 1.373(11) .
N2 C6 1.382(11) .
N14 C15 1.329(12) .
N14 C18 1.368(12) .
N14 C13 1.477(12) .
N16 C15 1.312(12) .
N16 C17 1.384(12) .
N16 C19 1.481(12) .
N24 C25 1.318(12) .
N24 C28 1.382(12) .
N24 C23 1.493(11) .
N26 C25 1.331(11) .
N26 C27 1.370(13) .
N26 C29 1.471(12) .
C1 C10 1.386(13) 3_756
C1 C2 1.446(14) .
C2 C3 1.337(13) .
C2 H2 0.9500 .
C3 C4 1.446(13) .
C3 H3 0.9500 .
C4 C5 1.399(12) .
C5 C6 1.397(13) .
C5 C11 1.531(13) .
C6 C7 1.446(13) .
C7 C8 1.343(14) .
C7 H7 0.9500 .
C8 C9 1.463(13) .
C8 H8 0.9500 .
C9 C10 1.399(13) .
C10 C1 1.386(13) 3_756
C10 C21 1.524(12) .
C11 C12 1.531(12) .
C11 H11A 0.9900 .
C11 H11B 0.9900 .
C12 C13 1.523(13) .
C12 H12A 0.9900 .
C12 H12B 0.9900 .
C13 H13A 0.9900 .
C13 H13B 0.9900 .
C15 H15 0.9500 .
C17 C18 1.332(13) .
C17 H17 0.9500 .
C18 H18 0.9500 .
C19 H19A 0.9800 .
C19 H19B 0.9800 .
C19 H19C 0.9800 .
C21 C22 1.524(12) .
C21 H21A 0.9900 .
C21 H21B 0.9900 .
C22 C23 1.514(13) .
C22 H22A 0.9900 .
C22 H22B 0.9900 .
C23 H23A 0.9900 .
C23 H23B 0.9900 .
C25 H25 0.9500 .
C27 C28 1.348(13) .
C27 H27 0.9500 .
C28 H28 0.9500 .
C29 H29A 0.9800 .
C29 H29B 0.9800 .
C29 H29C 0.9800 .

loop_
_geom_torsion_atom_site_label_1
_geom_torsion_atom_site_label_2
_geom_torsion_atom_site_label_3
_geom_torsion_atom_site_label_4
_geom_torsion
_geom_torsion_site_symmetry_1
_geom_torsion_site_symmetry_4
C4 N1 C1 C10 -177.4(9) . 3_756
Pd1 N1 C1 C10 1.1(13) . 3_756
C4 N1 C1 C2 2.8(10) . .
Pd1 N1 C1 C2 -178.7(6) . .
N1 C1 C2 C3 -1.4(11) . .
C10 C1 C2 C3 178.8(9) 3_756 .
C1 C2 C3 C4 -0.6(11) . .
C1 N1 C4 C5 179.4(8) . .
Pd1 N1 C4 C5 0.9(13) . .
C1 N1 C4 C3 -3.3(10) . .
Pd1 N1 C4 C3 178.3(6) . .
C2 C3 C4 N1 2.4(10) . .
C2 C3 C4 C5 179.8(9) . .
N1 C4 C5 C6 0.0(14) . .
C3 C4 C5 C6 -177.0(9) . .
N1 C4 C5 C11 179.8(8) . .
C3 C4 C5 C11 2.8(13) . .
C9 N2 C6 C5 179.3(8) . .
Pd1 N2 C6 C5 -3.1(13) . .
C9 N2 C6 C7 1.2(9) . .
Pd1 N2 C6 C7 178.9(6) . .
C4 C5 C6 N2 1.1(15) . .
C11 C5 C6 N2 -178.6(8) . .
C4 C5 C6 C7 178.9(9) . .
C11 C5 C6 C7 -0.9(13) . .
N2 C6 C7 C8 0.3(10) . .
C5 C6 C7 C8 -177.8(9) . .
C6 C7 C8 C9 -1.6(11) . .
C6 N2 C9 C10 178.2(9) . .
Pd1 N2 C9 C10 0.6(13) . .
C6 N2 C9 C8 -2.2(10) . .
Pd1 N2 C9 C8 -179.9(6) . .
C7 C8 C9 N2 2.4(11) . .
C7 C8 C9 C10 -178.0(9) . .
N2 C9 C10 C1 -1.6(15) . 3_756
C8 C9 C10 C1 178.9(9) . 3_756
N2 C9 C10 C21 178.9(8) . .
C8 C9 C10 C21 -0.6(13) . .
C6 C5 C11 C12 86.6(10) . .
C4 C5 C11 C12 -93.2(10) . .
C5 C11 C12 C13 171.8(8) . .
C15 N14 C13 C12 -96.1(11) . .
C18 N14 C13 C12 84.2(12) . .
C11 C12 C13 N14 -77.7(11) . .
C17 N16 C15 N14 -1.8(11) . .
C19 N16 C15 N14 174.1(9) . .
C18 N14 C15 N16 1.6(11) . .
C13 N14 C15 N16 -178.2(8) . .
C15 N16 C17 C18 1.3(12) . .
C19 N16 C17 C18 -174.6(9) . .
N16 C17 C18 N14 -0.3(12) . .
C15 N14 C18 C17 -0.7(12) . .
C13 N14 C18 C17 179.0(9) . .
C1 C10 C21 C22 -88.6(11) 3_756 .
C9 C10 C21 C22 90.9(11) . .
C10 C21 C22 C23 177.4(9) . .
C25 N24 C23 C22 78.2(12) . .
C28 N24 C23 C22 -100.4(11) . .
C21 C22 C23 N24 -178.9(9) . .
C28 N24 C25 N26 -1.3(11) . .
C23 N24 C25 N26 180.0(8) . .
C27 N26 C25 N24 0.9(12) . .
C29 N26 C25 N24 177.2(9) . .
C25 N26 C27 C28 -0.2(13) . .
C29 N26 C27 C28 -176.3(10) . .
N26 C27 C28 N24 -0.6(12) . .
C25 N24 C28 C27 1.1(11) . .
C23 N24 C28 C27 179.9(9) . .
